data_4502942
loop_
_publ_author_name
'Bacchi, Alessia'
'Carcelli, Mauro'
'Pelagatti, Paolo'
'Rispoli, Gabriele'
'Rogolino, Dominga'

_publ_section_title
;
 Supramolecular Architectures of Pt(II) Complexes Controlled by Hydrogen
 Bonds and by Guest Molecules
;
_journal_issue 1
_journal_name_full 'Crystal Growth &amp; Design'
_journal_page_first 387
_journal_paper_doi 10.1021/cg201185c
_journal_volume 12
_journal_year 2012
_chemical_formula_sum 'C36 H30 Cl2 N2 O2 Pt'
_chemical_formula_weight 788.61
_chemical_name_systematic
; 
 ? 
;
_space_group_IT_number 14
_symmetry_cell_setting monoclinic
_symmetry_space_group_name_Hall '-P 2yn'
_symmetry_space_group_name_H-M 'P 1 21/n 1'
_atom_sites_solution_hydrogens mixed
_atom_sites_solution_primary direct
_atom_sites_solution_secondary difmap
_audit_creation_method SHELXL-97
_cell_angle_alpha 90.00
_cell_angle_beta 95.796(2)
_cell_angle_gamma 90.00
_cell_formula_units_Z 4
_cell_length_a 10.7180(10)
_cell_length_b 17.391(2)
_cell_length_c 16.807(2)
_cell_measurement_reflns_used 800
_cell_measurement_temperature 293(2)
_cell_measurement_theta_max 18
_cell_measurement_theta_min 4
_cell_volume 3116.8(6)
_computing_structure_refinement 'SHELXL-97 (Sheldrick, 1997)'
_computing_structure_solution 'SHELXS-97 (Sheldrick, 1990)'
_diffrn_ambient_temperature 293(2)
_diffrn_detector_area_resol_mean 8.2
_diffrn_measured_fraction_theta_full 0.998
_diffrn_measured_fraction_theta_max 0.998
_diffrn_measurement_device_type diffractometer
_diffrn_measurement_method '\w scan'
_diffrn_radiation_monochromator graphite
_diffrn_radiation_source 'fine-focus sealed tube'
_diffrn_radiation_type MoK\a
_diffrn_radiation_wavelength 0.71073
_diffrn_reflns_av_R_equivalents 0.0423
_diffrn_reflns_av_sigmaI/netI 0.0400
_diffrn_reflns_limit_h_max 11
_diffrn_reflns_limit_h_min -11
_diffrn_reflns_limit_k_max 19
_diffrn_reflns_limit_k_min -19
_diffrn_reflns_limit_l_max 18
_diffrn_reflns_limit_l_min -18
_diffrn_reflns_number 19838
_diffrn_reflns_theta_full 23.28
_diffrn_reflns_theta_max 23.28
_diffrn_reflns_theta_min 1.69
_exptl_absorpt_coefficient_mu 4.709
_exptl_absorpt_correction_T_max 1.0
_exptl_absorpt_correction_T_min 0.6
_exptl_absorpt_correction_type multi-scan
_exptl_absorpt_process_details 'SADABS procedure'
_exptl_crystal_colour yellow
_exptl_crystal_density_diffrn 1.681
_exptl_crystal_density_method 'not measured'
_exptl_crystal_description prism
_exptl_crystal_F_000 1552
_exptl_crystal_size_max 0.09
_exptl_crystal_size_mid 0.07
_exptl_crystal_size_min 0.03
_refine_diff_density_max 1.673
_refine_diff_density_min -0.655
_refine_diff_density_rms 0.105
_refine_ls_extinction_method none
_refine_ls_goodness_of_fit_ref 1.006
_refine_ls_hydrogen_treatment mixed
_refine_ls_matrix_type full
_refine_ls_number_parameters 396
_refine_ls_number_reflns 4477
_refine_ls_number_restraints 0
_refine_ls_restrained_S_all 1.006
_refine_ls_R_factor_all 0.0431
_refine_ls_R_factor_gt 0.0312
_refine_ls_shift/su_max 0.003
_refine_ls_shift/su_mean 0.000
_refine_ls_structure_factor_coef Fsqd
_refine_ls_weighting_details 'calc w=1/[\s^2^(Fo^2^)+(0.0474P)^2^+0.0000P] where P=(Fo^2^+2Fc^2^)/3'
_refine_ls_weighting_scheme calc
_refine_ls_wR_factor_gt 0.0760
_refine_ls_wR_factor_ref 0.0792
_reflns_number_gt 3601
_reflns_number_total 4477
_reflns_threshold_expression >2sigma(I)
_cod_data_source_file cg201185c_si_001.cif
_cod_data_source_block Pt-trans-non-solv
_cod_original_sg_symbol_H-M P21/n
_cod_database_code 4502942

loop_
_symmetry_equiv_pos_as_xyz
'x, y, z'
'-x+1/2, y+1/2, -z+1/2'
'-x, -y, -z'
'x-1/2, -y-1/2, z-1/2'

loop_
_atom_site_label
_atom_site_type_symbol
_atom_site_fract_x
_atom_site_fract_y
_atom_site_fract_z
_atom_site_U_iso_or_equiv
_atom_site_adp_type
_atom_site_occupancy
_atom_site_symmetry_multiplicity
_atom_site_calc_flag
_atom_site_refinement_flags
Pt1 Pt 0.47974(2) 0.095476(13) 0.141079(15) 0.02988(10) Uani 1 1 d .
Cl2 Cl 0.37544(16) -0.02017(10) 0.13462(13) 0.0565(5) Uani 1 1 d .
Cl1 Cl 0.58089(17) 0.20987(11) 0.14845(18) 0.0899(9) Uani 1 1 d .
N1 N 0.6448(4) 0.0387(3) 0.1393(3) 0.0264(11) Uani 1 1 d .
O1 O 1.0796(4) -0.0135(3) 0.1058(3) 0.0371(11) Uani 1 1 d .
O2 O -0.1274(5) 0.1957(3) 0.1382(4) 0.0607(18) Uani 1 1 d .
N12 N 0.3161(4) 0.1523(3) 0.1485(3) 0.0305(12) Uani 1 1 d .
C3 C 0.8797(5) -0.0310(3) 0.1478(3) 0.0255(14) Uani 1 1 d .
C21 C 0.0847(5) 0.2179(3) 0.1695(4) 0.0330(15) Uani 1 1 d .
C32 C -0.1857(6) 0.3549(4) 0.1184(4) 0.0409(17) Uani 1 1 d .
H32 H -0.2526 0.3210 0.1195 0.049 Uiso 1 1 calc R
C13 C 1.0677(5) -0.0577(3) 0.2431(4) 0.0307(14) Uani 1 1 d .
C20 C 0.1063(6) 0.1819(4) 0.0996(4) 0.0430(18) Uani 1 1 d .
H20 H 0.0427 0.1797 0.0577 0.052 Uiso 1 1 calc R
C14 C 1.1054(6) 0.0137(4) 0.2737(4) 0.0427(17) Uani 1 1 d .
H14 H 1.1026 0.0564 0.2402 0.051 Uiso 1 1 calc R
C5 C 0.7165(6) 0.0452(4) 0.0804(4) 0.0365(16) Uani 1 1 d .
H5 H 0.6868 0.0738 0.0357 0.044 Uiso 1 1 calc R
C36 C 0.0306(6) 0.3828(4) 0.1452(4) 0.0466(19) Uani 1 1 d .
H36 H 0.1116 0.3679 0.1640 0.056 Uiso 1 1 calc R
C23 C 0.2968(5) 0.1892(3) 0.2163(4) 0.0344(16) Uani 1 1 d .
H23 H 0.3627 0.1925 0.2566 0.041 Uiso 1 1 calc R
C31 C -0.0665(6) 0.3310(4) 0.1466(4) 0.0343(15) Uani 1 1 d .
C34 C -0.1099(7) 0.4790(4) 0.0873(4) 0.0499(19) Uani 1 1 d .
H34 H -0.1247 0.5281 0.0668 0.060 Uiso 1 1 calc R
C7 C 1.0207(6) -0.1467(4) 0.1231(4) 0.0317(15) Uani 1 1 d .
C22 C 0.1844(6) 0.2224(4) 0.2286(4) 0.0400(16) Uani 1 1 d .
H22 H 0.1750 0.2478 0.2763 0.048 Uiso 1 1 calc R
C24 C -0.0461(5) 0.2493(4) 0.1811(5) 0.0410(17) Uani 1 1 d .
C6 C 1.0142(5) -0.0640(3) 0.1549(4) 0.0302(15) Uani 1 1 d .
C1 C 0.6869(6) -0.0053(4) 0.2018(4) 0.0366(16) Uani 1 1 d .
H1 H 0.6358 -0.0126 0.2427 0.044 Uiso 1 1 calc R
C19 C 0.2208(6) 0.1489(4) 0.0906(4) 0.0408(17) Uani 1 1 d .
H19 H 0.2322 0.1236 0.0431 0.049 Uiso 1 1 calc R
C8 C 1.1302(6) -0.1722(4) 0.0958(4) 0.0369(16) Uani 1 1 d .
H8 H 1.1978 -0.1387 0.0950 0.044 Uiso 1 1 calc R
C12 C 0.9214(7) -0.1981(4) 0.1247(5) 0.0502(19) Uani 1 1 d .
H12 H 0.8461 -0.1821 0.1424 0.060 Uiso 1 1 calc R
C4 C 0.8341(5) 0.0116(3) 0.0818(4) 0.0339(15) Uani 1 1 d .
H4 H 0.8816 0.0176 0.0389 0.041 Uiso 1 1 calc R
C33 C -0.2072(7) 0.4280(4) 0.0889(4) 0.051(2) Uani 1 1 d .
H33 H -0.2881 0.4429 0.0699 0.062 Uiso 1 1 calc R
C25 C -0.0668(6) 0.2461(4) 0.2714(5) 0.0446(19) Uani 1 1 d .
C9 C 1.1409(7) -0.2478(4) 0.0691(4) 0.0437(18) Uani 1 1 d .
H9 H 1.2149 -0.2642 0.0500 0.052 Uiso 1 1 calc R
C10 C 1.0432(8) -0.2974(4) 0.0710(5) 0.057(2) Uani 1 1 d .
H10 H 1.0500 -0.3476 0.0528 0.068 Uiso 1 1 calc R
C35 C 0.0087(7) 0.4575(4) 0.1158(5) 0.053(2) Uani 1 1 d .
H35 H 0.0746 0.4923 0.1158 0.063 Uiso 1 1 calc R
C2 C 0.8015(6) -0.0399(4) 0.2078(4) 0.0355(16) Uani 1 1 d .
H2 H 0.8274 -0.0695 0.2525 0.043 Uiso 1 1 calc R
C18 C 1.0742(6) -0.1199(4) 0.2941(4) 0.0405(17) Uani 1 1 d .
H18 H 1.0505 -0.1683 0.2745 0.049 Uiso 1 1 calc R
C11 C 0.9356(8) -0.2735(4) 0.0997(5) 0.061(2) Uani 1 1 d .
H11 H 0.8703 -0.3082 0.1027 0.073 Uiso 1 1 calc R
C17 C 1.1153(8) -0.1110(4) 0.3740(5) 0.060(2) Uani 1 1 d .
H17 H 1.1201 -0.1536 0.4075 0.072 Uiso 1 1 calc R
C16 C 1.1498(8) -0.0393(5) 0.4051(5) 0.066(2) Uani 1 1 d .
H16 H 1.1740 -0.0330 0.4595 0.080 Uiso 1 1 calc R
C15 C 1.1471(7) 0.0215(5) 0.3541(5) 0.059(2) Uani 1 1 d .
H15 H 1.1739 0.0694 0.3736 0.070 Uiso 1 1 calc R
C30 C -0.0434(6) 0.3094(4) 0.3208(4) 0.0463(18) Uani 1 1 d .
H30 H -0.0233 0.3561 0.2983 0.056 Uiso 1 1 calc R
C26 C -0.0962(8) 0.1770(4) 0.3057(6) 0.076(3) Uani 1 1 d .
H26 H -0.1134 0.1340 0.2735 0.091 Uiso 1 1 calc R
C29 C -0.0491(8) 0.3054(5) 0.4023(5) 0.072(3) Uani 1 1 d .
H29 H -0.0340 0.3488 0.4342 0.087 Uiso 1 1 calc R
C28 C -0.0777(10) 0.2358(7) 0.4361(7) 0.104(4) Uani 1 1 d .
H28 H -0.0819 0.2321 0.4909 0.124 Uiso 1 1 calc R
C27 C -0.1002(11) 0.1712(6) 0.3871(8) 0.114(5) Uani 1 1 d .
H27 H -0.1179 0.1241 0.4097 0.136 Uiso 1 1 calc R
H1O H 1.150(6) -0.010(4) 0.125(4) 0.05(2) Uiso 1 1 d .
H2O H -0.193(6) 0.204(4) 0.142(4) 0.03(2) Uiso 1 1 d .

loop_
_atom_site_aniso_label
_atom_site_aniso_U_11
_atom_site_aniso_U_22
_atom_site_aniso_U_33
_atom_site_aniso_U_23
_atom_site_aniso_U_13
_atom_site_aniso_U_12
Pt1 0.01997(15) 0.02588(15) 0.04448(16) -0.00020(13) 0.00662(10) 0.00308(11)
Cl2 0.0306(9) 0.0351(10) 0.1036(16) -0.0015(10) 0.0050(10) 0.0001(8)
Cl1 0.0330(10) 0.0323(10) 0.208(3) -0.0114(15) 0.0276(14) -0.0020(9)
N1 0.022(3) 0.023(3) 0.036(3) -0.002(2) 0.008(2) 0.001(2)
O1 0.025(3) 0.037(3) 0.051(3) 0.012(2) 0.012(2) 0.002(2)
O2 0.019(3) 0.040(3) 0.122(5) -0.029(3) 0.005(3) -0.001(2)
N12 0.024(3) 0.024(3) 0.045(3) -0.002(2) 0.008(2) -0.001(2)
C3 0.021(3) 0.019(3) 0.036(4) -0.003(3) 0.004(3) -0.001(3)
C21 0.027(3) 0.019(3) 0.053(4) -0.004(3) 0.010(3) 0.002(3)
C32 0.035(4) 0.040(4) 0.048(4) -0.007(3) 0.009(3) 0.009(3)
C13 0.020(3) 0.033(4) 0.040(4) 0.005(3) 0.006(3) 0.001(3)
C20 0.027(4) 0.045(4) 0.056(5) 0.002(4) -0.003(3) 0.000(3)
C14 0.044(4) 0.034(4) 0.049(4) -0.004(3) -0.003(3) -0.005(3)
C5 0.028(4) 0.042(4) 0.040(4) 0.009(3) 0.005(3) 0.010(3)
C36 0.027(4) 0.039(4) 0.072(5) 0.003(4) 0.001(3) 0.001(3)
C23 0.015(3) 0.034(4) 0.053(4) -0.008(3) 0.001(3) 0.002(3)
C31 0.028(4) 0.030(4) 0.045(4) -0.010(3) 0.006(3) 0.001(3)
C34 0.054(5) 0.039(4) 0.057(5) 0.016(4) 0.010(4) 0.010(4)
C7 0.030(4) 0.030(4) 0.035(4) 0.004(3) 0.003(3) 0.009(3)
C22 0.033(4) 0.030(4) 0.058(4) -0.012(3) 0.007(3) -0.003(3)
C24 0.020(3) 0.026(3) 0.077(5) -0.012(4) 0.003(3) -0.002(3)
C6 0.027(3) 0.024(3) 0.041(4) 0.007(3) 0.011(3) 0.001(3)
C1 0.027(4) 0.042(4) 0.043(4) 0.007(3) 0.013(3) 0.002(3)
C19 0.035(4) 0.038(4) 0.050(4) -0.005(3) 0.006(3) 0.010(3)
C8 0.032(4) 0.043(4) 0.035(4) -0.003(3) 0.004(3) 0.009(3)
C12 0.039(4) 0.035(4) 0.080(6) -0.010(4) 0.022(4) 0.003(3)
C4 0.030(4) 0.040(4) 0.033(4) 0.002(3) 0.010(3) 0.007(3)
C33 0.042(4) 0.058(5) 0.054(5) 0.004(4) 0.003(4) 0.009(4)
C25 0.027(4) 0.034(4) 0.077(5) 0.017(4) 0.023(4) 0.007(3)
C9 0.048(4) 0.042(4) 0.041(4) -0.011(3) 0.007(3) 0.017(4)
C10 0.069(6) 0.038(4) 0.063(5) -0.017(4) 0.004(4) 0.013(4)
C35 0.045(5) 0.034(4) 0.079(6) 0.006(4) 0.011(4) -0.004(4)
C2 0.031(4) 0.035(4) 0.041(4) 0.013(3) 0.007(3) 0.006(3)
C18 0.049(4) 0.028(4) 0.044(4) 0.003(3) 0.001(3) -0.005(3)
C11 0.066(5) 0.038(5) 0.081(6) -0.013(4) 0.023(5) -0.009(4)
C17 0.075(6) 0.054(5) 0.050(5) 0.020(4) -0.002(4) -0.004(4)
C16 0.078(6) 0.070(6) 0.047(5) -0.009(5) -0.017(4) -0.001(5)
C15 0.057(5) 0.043(5) 0.072(6) -0.019(4) -0.011(4) 0.000(4)
C30 0.038(4) 0.044(5) 0.059(5) 0.002(4) 0.018(4) 0.004(3)
C26 0.070(6) 0.038(5) 0.132(9) 0.014(5) 0.063(6) 0.004(4)
C29 0.074(6) 0.080(7) 0.066(6) 0.008(5) 0.029(5) 0.006(5)
C28 0.112(9) 0.115(10) 0.095(8) 0.059(8) 0.063(7) 0.039(8)
C27 0.127(10) 0.069(7) 0.161(12) 0.067(8) 0.095(9) 0.022(7)

loop_
_atom_type_symbol
_atom_type_description
_atom_type_scat_dispersion_real
_atom_type_scat_dispersion_imag
_atom_type_scat_source
C C 0.0033 0.0016 'International Tables Vol C Tables 4.2.6.8 and 6.1.1.4'
H H 0.0000 0.0000 'International Tables Vol C Tables 4.2.6.8 and 6.1.1.4'
N N 0.0061 0.0033 'International Tables Vol C Tables 4.2.6.8 and 6.1.1.4'
O O 0.0106 0.0060 'International Tables Vol C Tables 4.2.6.8 and 6.1.1.4'
Cl Cl 0.1484 0.1585 'International Tables Vol C Tables 4.2.6.8 and 6.1.1.4'
Pt Pt -1.7033 8.3905 'International Tables Vol C Tables 4.2.6.8 and 6.1.1.4'

loop_
_geom_angle_atom_site_label_1
_geom_angle_atom_site_label_2
_geom_angle_atom_site_label_3
_geom_angle
N12 Pt1 N1 177.34(19)
N12 Pt1 Cl1 88.90(14)
N1 Pt1 Cl1 90.87(13)
N12 Pt1 Cl2 90.56(14)
N1 Pt1 Cl2 89.65(13)
Cl1 Pt1 Cl2 179.33(8)
C5 N1 C1 117.5(5)
C5 N1 Pt1 123.0(4)
C1 N1 Pt1 119.4(4)
C19 N12 C23 117.8(5)
C19 N12 Pt1 122.4(4)
C23 N12 Pt1 119.6(4)
C4 C3 C2 117.0(5)
C4 C3 C6 120.9(5)
C2 C3 C6 122.1(5)
C20 C21 C22 117.1(6)
C20 C21 C24 120.5(6)
C22 C21 C24 122.4(6)
C33 C32 C31 121.1(7)
C18 C13 C14 118.5(6)
C18 C13 C6 122.3(6)
C14 C13 C6 119.1(6)
C21 C20 C19 120.9(6)
C15 C14 C13 120.1(7)
N1 C5 C4 123.3(6)
C31 C36 C35 120.8(6)
N12 C23 C22 122.9(6)
C36 C31 C32 118.2(6)
C36 C31 C24 122.0(6)
C32 C31 C24 119.8(6)
C35 C34 C33 120.0(7)
C8 C7 C12 118.6(6)
C8 C7 C6 119.1(6)
C12 C7 C6 122.2(5)
C23 C22 C21 119.6(6)
O2 C24 C21 102.9(5)
O2 C24 C31 110.9(5)
C21 C24 C31 112.1(5)
O2 C24 C25 109.3(6)
C21 C24 C25 109.5(5)
C31 C24 C25 111.8(5)
O1 C6 C7 109.3(5)
O1 C6 C13 110.7(5)
C7 C6 C13 112.1(5)
O1 C6 C3 103.5(5)
C7 C6 C3 113.2(5)
C13 C6 C3 107.6(5)
N1 C1 C2 122.7(6)
N12 C19 C20 121.7(6)
C7 C8 C9 120.7(7)
C11 C12 C7 119.5(7)
C3 C4 C5 119.1(6)
C34 C33 C32 120.3(7)
C26 C25 C30 118.3(8)
C26 C25 C24 119.9(7)
C30 C25 C24 121.4(6)
C10 C9 C8 120.1(7)
C11 C10 C9 119.8(7)
C34 C35 C36 119.6(7)
C1 C2 C3 120.3(6)
C13 C18 C17 120.6(6)
C10 C11 C12 121.3(7)
C18 C17 C16 121.0(7)
C15 C16 C17 118.2(7)
C16 C15 C14 121.5(7)
C29 C30 C25 122.1(7)
C27 C26 C25 120.6(9)
C30 C29 C28 119.1(9)
C29 C28 C27 119.6(10)
C26 C27 C28 120.3(9)

loop_
_geom_bond_atom_site_label_1
_geom_bond_atom_site_label_2
_geom_bond_distance
Pt1 N12 2.028(5)
Pt1 N1 2.029(5)
Pt1 Cl1 2.2630(19)
Pt1 Cl2 2.2981(17)
N1 C5 1.318(7)
N1 C1 1.341(7)
O1 C6 1.436(7)
O2 C24 1.422(7)
N12 C19 1.339(8)
N12 C23 1.342(7)
C3 C4 1.381(8)
C3 C2 1.384(8)
C3 C6 1.545(8)
C21 C20 1.371(9)
C21 C22 1.386(8)
C21 C24 1.535(8)
C32 C33 1.375(10)
C32 C31 1.381(8)
C13 C18 1.377(8)
C13 C14 1.389(8)
C13 C6 1.538(8)
C20 C19 1.377(9)
C14 C15 1.387(9)
C5 C4 1.388(8)
C36 C31 1.377(9)
C36 C35 1.402(10)
C23 C22 1.371(8)
C31 C24 1.543(9)
C34 C35 1.364(9)
C34 C33 1.372(10)
C7 C8 1.376(8)
C7 C12 1.393(9)
C7 C6 1.538(9)
C24 C25 1.555(10)
C1 C2 1.362(8)
C8 C9 1.398(8)
C12 C11 1.389(10)
C25 C26 1.383(10)
C25 C30 1.387(9)
C9 C10 1.361(10)
C10 C11 1.359(10)
C18 C17 1.379(9)
C17 C16 1.387(10)
C16 C15 1.360(10)
C30 C29 1.379(10)
C26 C27 1.377(14)
C29 C28 1.383(13)
C28 C27 1.399(15)
